data_4318509
loop_
_publ_author_name
'Cai-Hong Chen'
'Jiwen Cai'
'Cheng-Zhu Liao'
'Xiao-Long Feng'
'Xiao-Ming Chen'
'Seik Weng Ng'

_publ_section_title
;
 Variation in the Coordination Mode of Arenedisulfonates: Syntheses and
 Structural Characterization of Mononuclear and Dinuclear Cadmium(II)
 Arenedisulfonate Complexes with Two- to Zero-Dimensional Architectures
;
_journal_name_full 'Inorganic Chemistry'
_journal_page_first 4967
_journal_page_last 4974
_journal_paper_doi 10.1021/ic020102l
_journal_volume 41
_journal_year 2002
_chemical_formula_moiety 'Cd2 C50 H42 N8 O8 S2 2+, C10 H6 S2 O6 2-, 4(H2 O1)'
_chemical_formula_sum 'C30 H28 Cd N4 O9 S2'
_chemical_formula_weight 765.08
_chemical_name_common '[Cd2(2,2'-bpy)4(H2O)2(1,5nds)](1,5nds).4H2O'
_chemical_name_systematic
;
diaquo-tetra(2,2'-bipyridyl)-(1,5-naphthalenedisulfonate)-dicadmium(II) 
(1,5-naphthalenedisulfonate) tetrahydrate
;
_space_group_IT_number 2
_symmetry_cell_setting triclinic
_symmetry_space_group_name_Hall '-P 1'
_symmetry_space_group_name_H-M 'P -1'
_atom_sites_solution_hydrogens geom
_atom_sites_solution_primary direct
_atom_sites_solution_secondary difmap
_audit_creation_method SHELXL-97
_cell_angle_alpha 74.679(2)
_cell_angle_beta 79.633(3)
_cell_angle_gamma 76.711(2)
_cell_formula_units_Z 2
_cell_length_a 9.7682(12)
_cell_length_b 10.1641(13)
_cell_length_c 16.576(2)
_cell_measurement_temperature 293(2)
_cell_volume 1532.2(3)
_computing_cell_refinement 'Bruker XSCANS'
_computing_data_collection 'Bruker XSCANS'
_computing_data_reduction 'Bruker SHELXTL'
_computing_molecular_graphics 'Bruker SHELXTL'
_computing_publication_material 'Bruker SHELXTL'
_computing_structure_refinement 'SHELXL-97 (Sheldrick, 1997)'
_computing_structure_solution 'SHELXS-97 (Sheldrick, 1990)'
_diffrn_ambient_temperature 293(2)
_diffrn_measured_fraction_theta_full 0.962
_diffrn_measured_fraction_theta_max 0.962
_diffrn_measurement_device_type 'Bruker P4'
_diffrn_measurement_method '\w scans'
_diffrn_radiation_monochromator graphite
_diffrn_radiation_source 'fine-focus sealed tube'
_diffrn_radiation_type MoK\a
_diffrn_radiation_wavelength 0.71073
_diffrn_reflns_av_R_equivalents 0.0170
_diffrn_reflns_av_sigmaI/netI 0.0361
_diffrn_reflns_limit_h_max 12
_diffrn_reflns_limit_h_min -12
_diffrn_reflns_limit_k_max 12
_diffrn_reflns_limit_k_min -13
_diffrn_reflns_limit_l_max 21
_diffrn_reflns_limit_l_min -16
_diffrn_reflns_number 9149
_diffrn_reflns_theta_full 27.06
_diffrn_reflns_theta_max 27.06
_diffrn_reflns_theta_min 2.16
_exptl_absorpt_coefficient_mu 0.911
_exptl_absorpt_correction_type none
_exptl_crystal_colour colorless
_exptl_crystal_density_diffrn 1.658
_exptl_crystal_density_method 'not measured'
_exptl_crystal_description block
_exptl_crystal_F_000 776
_exptl_crystal_size_max 0.10
_exptl_crystal_size_mid 0.22
_exptl_crystal_size_min 0.40
_refine_diff_density_max 0.543
_refine_diff_density_min -0.931
_refine_diff_density_rms 0.086
_refine_ls_extinction_method none
_refine_ls_goodness_of_fit_ref 1.205
_refine_ls_hydrogen_treatment mixed
_refine_ls_matrix_type full
_refine_ls_number_parameters 503
_refine_ls_number_reflns 6483
_refine_ls_number_restraints 11
_refine_ls_restrained_S_all 1.204
_refine_ls_R_factor_all 0.0513
_refine_ls_R_factor_gt 0.0369
_refine_ls_shift/su_max 0.095
_refine_ls_shift/su_mean 0.005
_refine_ls_structure_factor_coef Fsqd
_refine_ls_weighting_details 'calc w=1/[\s^2^(Fo^2^)+(0.0145P)^2^+1.6040P] where P=(Fo^2^+2Fc^2^)/3'
_refine_ls_weighting_scheme calc
_refine_ls_wR_factor_gt 0.0746
_refine_ls_wR_factor_ref 0.0811
_reflns_number_gt 5291
_reflns_number_total 6483
_reflns_threshold_expression >2sigma(I)
_cod_data_source_file ic020102l_2.cif
_cod_data_source_block 2
_cod_depositor_comments
;
The following automatic conversions were performed:

'_symmetry_cell_setting' value 'Triclinic' changed to 'triclinic'
according to the built-in table from CIF Core dictionary named
'cif_core.dic' version 2.4.1 from 2010-06-29.

Automatic conversion script
Id: cif_fix_values 1646 2011-03-28 12:23:43Z adriana 
;
_cod_original_cell_volume 1532.3(3)
_cod_database_code 4318509

loop_
_symmetry_equiv_pos_as_xyz
'x, y, z'
'-x, -y, -z'

loop_
_atom_site_label
_atom_site_type_symbol
_atom_site_fract_x
_atom_site_fract_y
_atom_site_fract_z
_atom_site_U_iso_or_equiv
_atom_site_adp_type
_atom_site_occupancy
_atom_site_symmetry_multiplicity
_atom_site_calc_flag
_atom_site_refinement_flags
_atom_site_disorder_assembly
_atom_site_disorder_group
Cd1 Cd 0.33823(2) 0.33116(3) 0.273916(15) 0.03502(8) Uani 1 1 d . . .
S1 S 0.28846(8) 0.61340(8) 0.36994(5) 0.03597(18) Uani 1 1 d . . .
S2 S 0.1786(3) 0.2067(3) 0.04825(16) 0.0442(6) Uani 0.576(5) 1 d PD A 1
S2' S 0.1527(3) 0.1468(4) 0.0572(2) 0.0390(8) Uani 0.424(5) 1 d PD A 2
O1 O 0.2768(2) 0.5507(2) 0.30187(14) 0.0402(5) Uani 1 1 d . . .
O2 O 0.2239(3) 0.7599(2) 0.35284(15) 0.0481(6) Uani 1 1 d . . .
O3 O 0.4321(2) 0.5849(3) 0.38968(16) 0.0522(6) Uani 1 1 d . . .
O4 O 0.1563(5) 0.3547(5) 0.0433(3) 0.0537(14) Uani 0.576(5) 1 d P A 1
O5 O 0.1056(10) 0.1753(8) -0.0102(5) 0.060(2) Uani 0.576(5) 1 d P A 1
O6 O 0.1501(6) 0.1274(6) 0.1334(3) 0.0595(15) Uani 0.576(5) 1 d P A 1
O4' O 0.1867(7) 0.2218(10) 0.1119(5) 0.062(2) Uani 0.424(5) 1 d P A 2
O5' O 0.1277(13) 0.2352(10) -0.0266(7) 0.051(2) Uani 0.424(5) 1 d P A 2
O6' O 0.0398(6) 0.0723(7) 0.0970(4) 0.062(2) Uani 0.424(5) 1 d P A 2
O1W O 0.2388(4) 0.4534(4) 0.15670(19) 0.0629(8) Uani 1 1 d D . .
O2W O 0.0256(5) 0.6810(4) 0.1564(3) 0.0939(12) Uani 1 1 d D . .
O3W O 0.0146(5) 0.8927(5) 0.2437(3) 0.1030(13) Uani 1 1 d D . .
N1 N 0.3608(3) 0.2355(3) 0.41735(16) 0.0351(6) Uani 1 1 d . . .
N2 N 0.1380(3) 0.2377(3) 0.33981(17) 0.0376(6) Uani 1 1 d . . .
N3 N 0.4597(3) 0.1331(3) 0.22615(16) 0.0340(6) Uani 1 1 d . . .
N4 N 0.5695(3) 0.3592(3) 0.22002(17) 0.0383(6) Uani 1 1 d . . .
C1 C 0.4761(3) 0.2283(4) 0.4524(2) 0.0427(8) Uani 1 1 d . . .
H1 H 0.5525 0.2634 0.4184 0.051 Uiso 1 1 calc R . .
C2 C 0.4867(4) 0.1711(4) 0.5368(2) 0.0487(9) Uani 1 1 d . . .
H2 H 0.5682 0.1682 0.5594 0.058 Uiso 1 1 calc R . .
C3 C 0.3746(4) 0.1189(4) 0.5866(2) 0.0510(9) Uani 1 1 d . . .
H3 H 0.3798 0.0778 0.6435 0.061 Uiso 1 1 calc R . .
C4 C 0.2537(4) 0.1277(4) 0.5517(2) 0.0439(8) Uani 1 1 d . . .
H4 H 0.1761 0.0941 0.5850 0.053 Uiso 1 1 calc R . .
C5 C 0.2489(3) 0.1870(3) 0.4665(2) 0.0328(7) Uani 1 1 d . . .
C6 C 0.1225(3) 0.1994(3) 0.42505(19) 0.0319(7) Uani 1 1 d . . .
C7 C -0.0058(3) 0.1730(3) 0.4711(2) 0.0393(8) Uani 1 1 d . . .
H7 H -0.0160 0.1500 0.5297 0.047 Uiso 1 1 calc R . .
C8 C -0.1177(4) 0.1812(4) 0.4289(3) 0.0485(9) Uani 1 1 d . . .
H8 H -0.2045 0.1643 0.4588 0.058 Uiso 1 1 calc R . .
C9 C -0.1007(4) 0.2144(4) 0.3427(3) 0.0526(10) Uani 1 1 d . . .
H9 H -0.1742 0.2172 0.3132 0.063 Uiso 1 1 calc R . .
C10 C 0.0284(4) 0.2437(4) 0.3002(2) 0.0477(9) Uani 1 1 d . . .
H10 H 0.0392 0.2686 0.2416 0.057 Uiso 1 1 calc R . .
C11 C 0.4103(4) 0.0158(3) 0.2403(2) 0.0389(8) Uani 1 1 d . . .
H11 H 0.3169 0.0152 0.2648 0.047 Uiso 1 1 calc R . .
C12 C 0.4910(4) -0.1046(4) 0.2204(2) 0.0464(9) Uani 1 1 d . . .
H12 H 0.4532 -0.1844 0.2311 0.056 Uiso 1 1 calc R . .
C13 C 0.6287(4) -0.1029(4) 0.1843(2) 0.0494(9) Uani 1 1 d . . .
H13 H 0.6860 -0.1825 0.1703 0.059 Uiso 1 1 calc R . .
C14 C 0.6817(4) 0.0168(4) 0.1689(2) 0.0441(8) Uani 1 1 d . . .
H14 H 0.7750 0.0188 0.1446 0.053 Uiso 1 1 calc R . .
C15 C 0.5946(3) 0.1344(3) 0.18991(19) 0.0333(7) Uani 1 1 d . . .
C16 C 0.6461(3) 0.2664(3) 0.1765(2) 0.0345(7) Uani 1 1 d . . .
C17 C 0.7692(4) 0.2917(4) 0.1237(2) 0.0476(9) Uani 1 1 d . . .
H17 H 0.8193 0.2279 0.0927 0.057 Uiso 1 1 calc R . .
C18 C 0.8168(4) 0.4114(4) 0.1174(3) 0.0571(11) Uani 1 1 d . . .
H18 H 0.8991 0.4297 0.0821 0.069 Uiso 1 1 calc R . .
C19 C 0.7410(4) 0.5040(4) 0.1642(3) 0.0620(12) Uani 1 1 d . . .
H19 H 0.7725 0.5845 0.1624 0.074 Uiso 1 1 calc R . .
C20 C 0.6177(4) 0.4751(4) 0.2136(3) 0.0544(10) Uani 1 1 d . . .
H20 H 0.5653 0.5391 0.2439 0.065 Uiso 1 1 calc R . .
C21 C 0.0397(3) 0.5273(3) 0.46063(18) 0.0281(6) Uani 1 1 d . . .
C22 C 0.1843(3) 0.5347(3) 0.46223(19) 0.0304(6) Uani 1 1 d . . .
C23 C 0.2446(3) 0.4915(3) 0.5353(2) 0.0357(7) Uani 1 1 d . . .
H23 H 0.3384 0.4974 0.5348 0.043 Uiso 1 1 calc R . .
C24 C 0.1648(3) 0.4380(3) 0.6112(2) 0.0392(8) Uani 1 1 d . . .
H24 H 0.2065 0.4083 0.6607 0.047 Uiso 1 1 calc R . .
C25 C 0.0270(3) 0.4288(3) 0.6134(2) 0.0351(7) Uani 1 1 d . . .
H25 H -0.0239 0.3931 0.6645 0.042 Uiso 1 1 calc R . .
C26 C 0.3641(3) 0.1533(2) 0.0146(3) 0.0409(15) Uani 0.576(5) 1 d PGD . 1
C27 C 0.4440(5) 0.25743(12) -0.0127(4) 0.0396(16) Uani 0.576(5) 1 d PG A 1
H27 H 0.4012 0.3490 -0.0123 0.048 Uiso 0.576(5) 1 calc PR A 1
C28 C 0.5879(5) 0.2246(3) -0.0405(5) 0.062(6) Uani 0.576(5) 1 d PG A 1
H28 H 0.6413 0.2943 -0.0588 0.074 Uiso 0.576(5) 1 calc PR A 1
C29 C 0.6519(3) 0.0877(4) -0.0411(4) 0.0466(18) Uani 0.576(5) 1 d PG A 1
H29 H 0.7482 0.0657 -0.0597 0.056 Uiso 0.576(5) 1 calc PR A 1
C30 C 0.5720(2) -0.0164(2) -0.0138(6) 0.0402(19) Uani 0.576(5) 1 d PGD . 1
C31 C 0.4281(2) 0.0164(2) 0.0140(5) 0.000 Uiso 0.00 1 d PG . 1
C26' C 0.30966(15) 0.0194(4) 0.0391(4) 0.0322(17) Uani 0.424(5) 1 d PGD . 2
C27' C 0.2924(4) -0.1179(5) 0.0582(5) 0.039(2) Uani 0.424(5) 1 d PG A 2
H27' H 0.2037 -0.1399 0.0801 0.046 Uiso 0.424(5) 1 calc PR A 2
C28' C 0.4077(5) -0.2224(3) 0.0445(6) 0.036(6) Uani 0.424(5) 1 d PG A 2
H28' H 0.3961 -0.3142 0.0572 0.043 Uiso 0.424(5) 1 calc PR A 2
C29' C 0.5402(4) -0.18949(16) 0.0118(6) 0.039(2) Uani 0.424(5) 1 d PG A 2
H29' H 0.6173 -0.2594 0.0026 0.047 Uiso 0.424(5) 1 calc PR A 2
C30' C 0.5575(3) -0.0522(2) -0.0073(7) 0.035(2) Uani 0.424(5) 1 d PGD . 2
C31' C 0.4422(3) 0.0523(2) 0.0064(7) 0.000 Uiso 0.00 1 d PG . 2
H1W1 H 0.229(6) 0.410(5) 0.121(3) 0.11(2) Uiso 1 1 d D . .
H1W2 H 0.170(5) 0.521(5) 0.158(4) 0.15(3) Uiso 1 1 d D . .
H2W1 H 0.004(6) 0.711(6) 0.1065(14) 0.11(2) Uiso 1 1 d D . .
H2W2 H 0.031(8) 0.746(5) 0.178(4) 0.16(3) Uiso 1 1 d D . .
H3W1 H 0.048(5) 0.950(4) 0.202(2) 0.073(17) Uiso 1 1 d D . .
H3W2 H 0.081(5) 0.855(6) 0.274(3) 0.13(3) Uiso 1 1 d D . .

loop_
_atom_site_aniso_label
_atom_site_aniso_U_11
_atom_site_aniso_U_22
_atom_site_aniso_U_33
_atom_site_aniso_U_23
_atom_site_aniso_U_13
_atom_site_aniso_U_12
Cd1 0.02727(12) 0.03995(14) 0.03459(13) -0.00751(10) 0.00129(9) -0.00539(9)
S1 0.0324(4) 0.0369(4) 0.0378(4) -0.0092(3) 0.0047(3) -0.0114(3)
S2 0.0367(11) 0.0517(16) 0.0391(12) -0.0135(12) -0.0077(8) 0.0069(10)
S2' 0.0276(12) 0.0458(19) 0.0375(16) -0.0075(14) -0.0015(9) 0.0005(12)
O1 0.0436(13) 0.0408(13) 0.0349(12) -0.0120(10) 0.0030(10) -0.0078(10)
O2 0.0557(15) 0.0343(13) 0.0493(15) -0.0069(11) 0.0068(12) -0.0122(11)
O3 0.0322(12) 0.0712(18) 0.0535(16) -0.0130(13) 0.0021(11) -0.0183(12)
O4 0.049(3) 0.051(3) 0.057(3) -0.017(2) -0.011(2) 0.008(2)
O5 0.057(4) 0.068(6) 0.055(5) -0.016(4) -0.029(4) 0.006(4)
O6 0.056(3) 0.065(4) 0.043(3) -0.009(3) 0.004(2) 0.005(3)
O4' 0.052(4) 0.089(7) 0.055(5) -0.049(5) -0.010(3) 0.009(4)
O5' 0.050(5) 0.048(6) 0.041(4) 0.009(4) -0.010(3) -0.003(4)
O6' 0.031(3) 0.055(4) 0.079(5) 0.001(3) 0.011(3) -0.002(3)
O1W 0.078(2) 0.061(2) 0.0503(18) -0.0085(15) -0.0291(16) -0.0047(17)
O2W 0.120(3) 0.069(2) 0.097(3) -0.008(2) -0.065(3) -0.001(2)
O3W 0.106(3) 0.082(3) 0.117(4) 0.000(3) -0.046(3) -0.014(3)
N1 0.0295(13) 0.0368(15) 0.0380(15) -0.0080(12) -0.0050(11) -0.0043(11)
N2 0.0287(13) 0.0501(17) 0.0363(15) -0.0154(13) -0.0020(11) -0.0077(12)
N3 0.0301(13) 0.0389(15) 0.0310(14) -0.0054(11) -0.0030(11) -0.0068(11)
N4 0.0286(13) 0.0353(15) 0.0473(17) -0.0096(13) 0.0051(12) -0.0063(11)
C1 0.0315(17) 0.047(2) 0.050(2) -0.0106(16) -0.0087(15) -0.0056(15)
C2 0.046(2) 0.053(2) 0.052(2) -0.0167(18) -0.0201(18) -0.0035(17)
C3 0.066(3) 0.051(2) 0.037(2) -0.0055(17) -0.0186(18) -0.0106(19)
C4 0.053(2) 0.048(2) 0.0340(18) -0.0067(15) -0.0036(16) -0.0192(17)
C5 0.0342(16) 0.0293(16) 0.0347(17) -0.0092(13) -0.0033(13) -0.0045(13)
C6 0.0332(16) 0.0280(16) 0.0348(17) -0.0101(13) 0.0008(13) -0.0073(13)
C7 0.0354(17) 0.0350(18) 0.0440(19) -0.0069(15) 0.0025(14) -0.0081(14)
C8 0.0329(18) 0.048(2) 0.063(3) -0.0127(18) 0.0019(17) -0.0119(16)
C9 0.0315(18) 0.066(3) 0.067(3) -0.020(2) -0.0124(17) -0.0133(17)
C10 0.0382(19) 0.067(3) 0.041(2) -0.0172(18) -0.0064(15) -0.0092(17)
C11 0.0403(18) 0.042(2) 0.0354(18) -0.0046(15) -0.0063(14) -0.0140(15)
C12 0.063(2) 0.039(2) 0.040(2) -0.0089(16) -0.0094(17) -0.0143(17)
C13 0.063(2) 0.039(2) 0.043(2) -0.0132(16) -0.0047(18) -0.0007(17)
C14 0.0406(19) 0.046(2) 0.042(2) -0.0139(16) 0.0040(15) -0.0032(16)
C15 0.0313(16) 0.0388(18) 0.0289(16) -0.0092(13) -0.0021(13) -0.0045(13)
C16 0.0290(15) 0.0352(17) 0.0351(17) -0.0030(14) -0.0040(13) -0.0039(13)
C17 0.0327(17) 0.051(2) 0.053(2) -0.0145(17) 0.0129(16) -0.0074(16)
C18 0.038(2) 0.049(2) 0.073(3) -0.005(2) 0.0154(18) -0.0137(17)
C19 0.045(2) 0.044(2) 0.093(3) -0.014(2) 0.015(2) -0.0194(18)
C20 0.045(2) 0.038(2) 0.076(3) -0.0179(19) 0.0117(19) -0.0093(16)
C21 0.0295(15) 0.0234(15) 0.0309(16) -0.0086(12) 0.0000(12) -0.0045(12)
C22 0.0284(15) 0.0286(16) 0.0342(16) -0.0111(13) 0.0029(12) -0.0064(12)
C23 0.0304(16) 0.0410(19) 0.0383(18) -0.0127(15) -0.0055(14) -0.0071(14)
C24 0.0385(18) 0.044(2) 0.0343(18) -0.0056(15) -0.0107(14) -0.0045(15)
C25 0.0353(17) 0.0365(18) 0.0316(17) -0.0056(14) -0.0029(13) -0.0069(14)
C26 0.036(3) 0.053(4) 0.030(3) -0.006(3) -0.003(3) -0.006(3)
C27 0.046(4) 0.033(4) 0.040(3) -0.006(4) -0.006(3) -0.008(3)
C28 0.095(12) 0.039(11) 0.060(11) -0.015(8) -0.016(8) -0.023(8)
C29 0.048(5) 0.053(5) 0.037(4) -0.008(3) 0.001(3) -0.014(4)
C30 0.037(5) 0.050(4) 0.029(4) -0.007(4) -0.005(3) -0.001(4)
C26' 0.031(4) 0.028(4) 0.038(4) -0.012(3) -0.003(3) -0.002(3)
C27' 0.046(6) 0.032(5) 0.037(5) -0.002(4) 0.000(4) -0.017(4)
C28' 0.007(5) 0.045(14) 0.043(11) 0.004(8) 0.005(6) -0.002(6)
C29' 0.055(6) 0.017(5) 0.047(5) -0.008(5) -0.012(4) -0.004(5)
C30' 0.033(6) 0.038(5) 0.033(6) -0.014(4) -0.007(4) 0.003(5)

loop_
_atom_type_symbol
_atom_type_description
_atom_type_scat_dispersion_real
_atom_type_scat_dispersion_imag
_atom_type_scat_source
C C 0.0033 0.0016 'International Tables Vol C Tables 4.2.6.8 and 6.1.1.4'
H H 0.0000 0.0000 'International Tables Vol C Tables 4.2.6.8 and 6.1.1.4'
N N 0.0061 0.0033 'International Tables Vol C Tables 4.2.6.8 and 6.1.1.4'
O O 0.0106 0.0060 'International Tables Vol C Tables 4.2.6.8 and 6.1.1.4'
S S 0.1246 0.1234 'International Tables Vol C Tables 4.2.6.8 and 6.1.1.4'
Cd Cd -0.8075 1.2024 'International Tables Vol C Tables 4.2.6.8 and 6.1.1.4'

loop_
_geom_angle_atom_site_label_1
_geom_angle_atom_site_label_2
_geom_angle_atom_site_label_3
_geom_angle
_geom_angle_site_symmetry_1
_geom_angle_site_symmetry_3
_geom_angle_publ_flag
O1W Cd1 O1 79.90(10) . . ?
O1W Cd1 N4 96.50(11) . . ?
O1 Cd1 N4 92.36(9) . . ?
O1W Cd1 N2 94.45(11) . . ?
O1 Cd1 N2 101.34(9) . . ?
N4 Cd1 N2 163.77(9) . . ?
O1W Cd1 N3 99.00(11) . . ?
O1 Cd1 N3 163.45(8) . . ?
N4 Cd1 N3 71.29(9) . . ?
N2 Cd1 N3 95.21(9) . . ?
O1W Cd1 N1 159.55(11) . . ?
O1 Cd1 N1 89.03(8) . . ?
N4 Cd1 N1 101.12(9) . . ?
N2 Cd1 N1 70.77(9) . . ?
N3 Cd1 N1 96.43(9) . . ?
O3 S1 O2 113.77(16) . . ?
O3 S1 O1 112.24(14) . . ?
O2 S1 O1 111.13(15) . . ?
O3 S1 C22 106.79(15) . . ?
O2 S1 C22 105.13(14) . . ?
O1 S1 C22 107.22(14) . . ?
O5 S2 O6 112.8(6) . . ?
O5 S2 O4 112.7(4) . . ?
O6 S2 O4 112.4(4) . . ?
O5 S2 C26 105.3(4) . . ?
O6 S2 C26 106.8(3) . . ?
O4 S2 C26 106.1(3) . . ?
O6' S2' O4' 112.0(5) . . ?
O6' S2' O5' 113.1(6) . . ?
O4' S2' O5' 112.6(8) . . ?
O6' S2' C26' 107.3(3) . . ?
O4' S2' C26' 105.9(4) . . ?
O5' S2' C26' 105.4(6) . . ?
S1 O1 Cd1 136.74(14) . . ?
C1 N1 C5 118.9(3) . . ?
C1 N1 Cd1 124.0(2) . . ?
C5 N1 Cd1 117.1(2) . . ?
C10 N2 C6 118.4(3) . . ?
C10 N2 Cd1 123.7(2) . . ?
C6 N2 Cd1 116.7(2) . . ?
C11 N3 C15 118.5(3) . . ?
C11 N3 Cd1 124.7(2) . . ?
C15 N3 Cd1 116.4(2) . . ?
C20 N4 C16 118.3(3) . . ?
C20 N4 Cd1 123.8(2) . . ?
C16 N4 Cd1 116.2(2) . . ?
N1 C1 C2 122.7(3) . . ?
C3 C2 C1 118.5(3) . . ?
C2 C3 C4 119.4(3) . . ?
C3 C4 C5 119.5(3) . . ?
N1 C5 C4 120.9(3) . . ?
N1 C5 C6 116.9(3) . . ?
C4 C5 C6 122.2(3) . . ?
N2 C6 C7 121.3(3) . . ?
N2 C6 C5 116.8(3) . . ?
C7 C6 C5 121.9(3) . . ?
C8 C7 C6 119.2(3) . . ?
C9 C8 C7 119.6(3) . . ?
C8 C9 C10 118.6(3) . . ?
N2 C10 C9 122.8(3) . . ?
N3 C11 C12 123.2(3) . . ?
C13 C12 C11 118.0(3) . . ?
C12 C13 C14 119.7(3) . . ?
C13 C14 C15 119.3(3) . . ?
N3 C15 C14 121.2(3) . . ?
N3 C15 C16 116.7(3) . . ?
C14 C15 C16 122.0(3) . . ?
N4 C16 C17 121.2(3) . . ?
N4 C16 C15 116.8(3) . . ?
C17 C16 C15 122.0(3) . . ?
C18 C17 C16 119.7(3) . . ?
C17 C18 C19 119.0(3) . . ?
C20 C19 C18 118.6(4) . . ?
N4 C20 C19 123.1(3) . . ?
C25 C21 C21 119.1(3) 2_566 2_566 ?
C25 C21 C22 123.6(3) 2_566 . ?
C21 C21 C22 117.3(3) 2_566 . ?
C23 C22 C21 121.7(3) . . ?
C23 C22 S1 117.0(2) . . ?
C21 C22 S1 121.1(2) . . ?
C22 C23 C24 119.8(3) . . ?
C25 C24 C23 121.1(3) . . ?
C24 C25 C21 121.0(3) . 2_566 ?
C27 C26 C31 120.0 . . ?
C27 C26 C30 120.06(8) . 2_655 ?
C31 C26 C30 0.2(7) . 2_655 ?
C27 C26 S2 116.6(2) . . ?
C31 C26 S2 123.4(2) . . ?
C30 C26 S2 123.3(3) 2_655 . ?
C26 C27 C28 120.0 . . ?
C29 C28 C27 120.0 . . ?
C30 C29 C28 120.0 . . ?
C29 C30 C31 120.0 . . ?
C29 C30 C26 120.06(6) . 2_655 ?
C31 C30 C26 119.94(5) . 2_655 ?
C29 C30 C30 120.06(13) . 2_655 ?
C31 C30 C30 0.2(7) . 2_655 ?
C26 C30 C30 119.88(15) 2_655 2_655 ?
C30 C31 C30 101(10) 2_655 . ?
C30 C31 C26 101(10) 2_655 . ?
C30 C31 C26 120.0 . . ?
C27' C26' C31' 120.0 . . ?
C27' C26' C30' 120.03(8) . 2_655 ?
C31' C26' C30' 0.6(9) . 2_655 ?
C27' C26' S2' 116.3(2) . . ?
C31' C26' S2' 123.6(2) . . ?
C30' C26' S2' 123.6(3) 2_655 . ?
C26' C27' C28' 120.0 . . ?
C27' C28' C29' 120.0 . . ?
C28' C29' C30' 120.0 . . ?
C29' C30' C31' 120.0 . . ?
C29' C30' C30' 120.04(13) . 2_655 ?
C31' C30' C30' 0.6(9) . 2_655 ?
C29' C30' C26' 120.03(6) . 2_655 ?
C31' C30' C26' 119.96(6) . 2_655 ?
C30' C30' C26' 119.92(15) 2_655 2_655 ?
C30' C31' C30' 92(5) 2_655 . ?
C30' C31' C26' 92(10) 2_655 . ?
C30' C31' C26' 120.0 . . ?

loop_
_geom_bond_atom_site_label_1
_geom_bond_atom_site_label_2
_geom_bond_distance
_geom_bond_site_symmetry_2
_geom_bond_publ_flag
Cd1 O1W 2.261(3) . ?
Cd1 O1 2.320(2) . ?
Cd1 N4 2.328(3) . ?
Cd1 N2 2.337(3) . ?
Cd1 N3 2.344(3) . ?
Cd1 N1 2.348(3) . ?
S1 O3 1.445(2) . ?
S1 O2 1.451(2) . ?
S1 O1 1.467(2) . ?
S1 C22 1.784(3) . ?
S2 O5 1.437(9) . ?
S2 O6 1.442(6) . ?
S2 O4 1.452(6) . ?
S2 C26 1.798(3) . ?
S2' O6' 1.443(7) . ?
S2' O4' 1.451(8) . ?
S2' O5' 1.468(11) . ?
S2' C26' 1.801(4) . ?
N1 C1 1.337(4) . ?
N1 C5 1.348(4) . ?
N2 C10 1.335(4) . ?
N2 C6 1.353(4) . ?
N3 C11 1.336(4) . ?
N3 C15 1.348(4) . ?
N4 C20 1.339(4) . ?
N4 C16 1.345(4) . ?
C1 C2 1.379(5) . ?
C2 C3 1.368(5) . ?
C3 C4 1.382(5) . ?
C4 C5 1.385(4) . ?
C5 C6 1.483(4) . ?
C6 C7 1.389(4) . ?
C7 C8 1.376(5) . ?
C8 C9 1.367(5) . ?
C9 C10 1.384(5) . ?
C11 C12 1.380(5) . ?
C12 C13 1.372(5) . ?
C13 C14 1.375(5) . ?
C14 C15 1.386(4) . ?
C15 C16 1.488(4) . ?
C16 C17 1.387(4) . ?
C17 C18 1.372(5) . ?
C18 C19 1.377(5) . ?
C19 C20 1.373(5) . ?
C21 C25 1.413(4) 2_566 ?
C21 C21 1.437(6) 2_566 ?
C21 C22 1.437(4) . ?
C22 C23 1.365(4) . ?
C23 C24 1.401(4) . ?
C24 C25 1.364(4) . ?
C25 C21 1.413(4) 2_566 ?
C26 C27 1.3900 . ?
C26 C31 1.3900 . ?
C26 C30 1.391(3) 2_655 ?
C27 C28 1.3900 . ?
C28 C29 1.3900 . ?
C29 C30 1.3900 . ?
C30 C31 1.3900 . ?
C30 C26 1.3908(10) 2_655 ?
C30 C30 1.3908(10) 2_655 ?
C31 C30 0.004(17) 2_655 ?
C26' C27' 1.3900 . ?
C26' C31' 1.3900 . ?
C26' C30' 1.391(3) 2_655 ?
C27' C28' 1.3900 . ?
C28' C29' 1.3900 . ?
C29' C30' 1.3900 . ?
C30' C31' 1.3900 . ?
C30' C30' 1.3905(10) 2_655 ?
C30' C26' 1.3907(10) 2_655 ?
C31' C30' 0.01(2) 2_655 ?

loop_
_geom_hbond_atom_site_label_D
_geom_hbond_atom_site_label_H
_geom_hbond_atom_site_label_A
_geom_hbond_distance_DH
_geom_hbond_distance_HA
_geom_hbond_distance_DA
_geom_hbond_angle_DHA
_geom_hbond_site_symmetry_A
O1W H1W1 O4 0.846(10) 1.85(2) 2.665(5) 163(5) .
O1W H1W1 O4' 0.846(10) 2.10(4) 2.821(9) 143(5) .
O1W H1W2 O2W 0.850(10) 1.886(13) 2.734(5) 176(7) .
O2W H2W1 O5 0.848(10) 2.03(3) 2.834(9) 159(6) 2_565
O2W H2W1 O5' 0.848(10) 1.90(3) 2.684(12) 152(5) 2_565
O2W H2W2 O3W 0.848(10) 2.029(17) 2.867(7) 170(7) .
O3W H3W1 O6 0.844(10) 2.21(2) 3.010(8) 158(5) 1_565
O3W H3W1 O6' 0.844(10) 1.86(3) 2.637(8) 153(5) 1_565

loop_
_geom_torsion_atom_site_label_1
_geom_torsion_atom_site_label_2
_geom_torsion_atom_site_label_3
_geom_torsion_atom_site_label_4
_geom_torsion
_geom_torsion_site_symmetry_1
_geom_torsion_site_symmetry_2
_geom_torsion_site_symmetry_3
_geom_torsion_site_symmetry_4
_geom_torsion_publ_flag
O3 S1 O1 Cd1 53.6(2) . . . . ?
O2 S1 O1 Cd1 -177.75(17) . . . . ?
C22 S1 O1 Cd1 -63.4(2) . . . . ?
O1W Cd1 O1 S1 179.9(2) . . . . ?
N4 Cd1 O1 S1 -84.0(2) . . . . ?
N2 Cd1 O1 S1 87.3(2) . . . . ?
N3 Cd1 O1 S1 -92.5(3) . . . . ?
N1 Cd1 O1 S1 17.1(2) . . . . ?
O1W Cd1 N1 C1 -138.9(3) . . . . ?
O1 Cd1 N1 C1 -82.1(3) . . . . ?
N4 Cd1 N1 C1 10.1(3) . . . . ?
N2 Cd1 N1 C1 175.5(3) . . . . ?
N3 Cd1 N1 C1 82.2(3) . . . . ?
O1W Cd1 N1 C5 40.3(4) . . . . ?
O1 Cd1 N1 C5 97.1(2) . . . . ?
N4 Cd1 N1 C5 -170.7(2) . . . . ?
N2 Cd1 N1 C5 -5.3(2) . . . . ?
N3 Cd1 N1 C5 -98.6(2) . . . . ?
O1W Cd1 N2 C10 12.7(3) . . . . ?
O1 Cd1 N2 C10 93.2(3) . . . . ?
N4 Cd1 N2 C10 -119.7(4) . . . . ?
N3 Cd1 N2 C10 -86.8(3) . . . . ?
N1 Cd1 N2 C10 178.2(3) . . . . ?
O1W Cd1 N2 C6 -154.7(2) . . . . ?
O1 Cd1 N2 C6 -74.1(2) . . . . ?
N4 Cd1 N2 C6 72.9(4) . . . . ?
N3 Cd1 N2 C6 105.8(2) . . . . ?
N1 Cd1 N2 C6 10.8(2) . . . . ?
O1W Cd1 N3 C11 -95.9(3) . . . . ?
O1 Cd1 N3 C11 179.2(3) . . . . ?
N4 Cd1 N3 C11 170.2(3) . . . . ?
N2 Cd1 N3 C11 -0.6(3) . . . . ?
N1 Cd1 N3 C11 70.6(2) . . . . ?
O1W Cd1 N3 C15 91.5(2) . . . . ?
O1 Cd1 N3 C15 6.6(4) . . . . ?
N4 Cd1 N3 C15 -2.4(2) . . . . ?
N2 Cd1 N3 C15 -173.2(2) . . . . ?
N1 Cd1 N3 C15 -102.0(2) . . . . ?
O1W Cd1 N4 C20 78.7(3) . . . . ?
O1 Cd1 N4 C20 -1.4(3) . . . . ?
N2 Cd1 N4 C20 -149.2(3) . . . . ?
N3 Cd1 N4 C20 176.0(3) . . . . ?
N1 Cd1 N4 C20 -90.9(3) . . . . ?
O1W Cd1 N4 C16 -86.0(2) . . . . ?
O1 Cd1 N4 C16 -166.1(2) . . . . ?
N2 Cd1 N4 C16 46.2(5) . . . . ?
N3 Cd1 N4 C16 11.4(2) . . . . ?
N1 Cd1 N4 C16 104.5(2) . . . . ?
C5 N1 C1 C2 1.0(5) . . . . ?
Cd1 N1 C1 C2 -179.8(3) . . . . ?
N1 C1 C2 C3 0.4(5) . . . . ?
C1 C2 C3 C4 -1.5(6) . . . . ?
C2 C3 C4 C5 1.2(5) . . . . ?
C1 N1 C5 C4 -1.4(5) . . . . ?
Cd1 N1 C5 C4 179.4(2) . . . . ?
C1 N1 C5 C6 179.0(3) . . . . ?
Cd1 N1 C5 C6 -0.3(3) . . . . ?
C3 C4 C5 N1 0.3(5) . . . . ?
C3 C4 C5 C6 179.9(3) . . . . ?
C10 N2 C6 C7 -2.9(5) . . . . ?
Cd1 N2 C6 C7 165.1(2) . . . . ?
C10 N2 C6 C5 177.0(3) . . . . ?
Cd1 N2 C6 C5 -15.0(3) . . . . ?
N1 C5 C6 N2 10.2(4) . . . . ?
C4 C5 C6 N2 -169.5(3) . . . . ?
N1 C5 C6 C7 -169.9(3) . . . . ?
C4 C5 C6 C7 10.4(5) . . . . ?
N2 C6 C7 C8 2.3(5) . . . . ?
C5 C6 C7 C8 -177.6(3) . . . . ?
C6 C7 C8 C9 0.3(5) . . . . ?
C7 C8 C9 C10 -2.2(6) . . . . ?
C6 N2 C10 C9 0.9(5) . . . . ?
Cd1 N2 C10 C9 -166.2(3) . . . . ?
C8 C9 C10 N2 1.7(6) . . . . ?
C15 N3 C11 C12 0.6(5) . . . . ?
Cd1 N3 C11 C12 -171.8(2) . . . . ?
N3 C11 C12 C13 0.0(5) . . . . ?
C11 C12 C13 C14 -0.2(5) . . . . ?
C12 C13 C14 C15 -0.2(5) . . . . ?
C11 N3 C15 C14 -1.1(4) . . . . ?
Cd1 N3 C15 C14 172.0(2) . . . . ?
C11 N3 C15 C16 -179.0(3) . . . . ?
Cd1 N3 C15 C16 -6.0(3) . . . . ?
C13 C14 C15 N3 0.9(5) . . . . ?
C13 C14 C15 C16 178.7(3) . . . . ?
C20 N4 C16 C17 -2.4(5) . . . . ?
Cd1 N4 C16 C17 163.1(3) . . . . ?
C20 N4 C16 C15 175.9(3) . . . . ?
Cd1 N4 C16 C15 -18.6(4) . . . . ?
N3 C15 C16 N4 16.6(4) . . . . ?
C14 C15 C16 N4 -161.4(3) . . . . ?
N3 C15 C16 C17 -165.2(3) . . . . ?
C14 C15 C16 C17 16.9(5) . . . . ?
N4 C16 C17 C18 2.1(5) . . . . ?
C15 C16 C17 C18 -176.1(3) . . . . ?
C16 C17 C18 C19 0.2(6) . . . . ?
C17 C18 C19 C20 -2.0(7) . . . . ?
C16 N4 C20 C19 0.5(6) . . . . ?
Cd1 N4 C20 C19 -163.9(3) . . . . ?
C18 C19 C20 N4 1.8(7) . . . . ?
C25 C21 C22 C23 179.8(3) 2_566 . . . ?
C21 C21 C22 C23 0.2(5) 2_566 . . . ?
C25 C21 C22 S1 4.7(4) 2_566 . . . ?
C21 C21 C22 S1 -174.9(3) 2_566 . . . ?
O3 S1 C22 C23 13.2(3) . . . . ?
O2 S1 C22 C23 -108.0(3) . . . . ?
O1 S1 C22 C23 133.6(2) . . . . ?
O3 S1 C22 C21 -171.5(2) . . . . ?
O2 S1 C22 C21 67.3(3) . . . . ?
O1 S1 C22 C21 -51.0(3) . . . . ?
C21 C22 C23 C24 0.1(5) . . . . ?
S1 C22 C23 C24 175.4(2) . . . . ?
C22 C23 C24 C25 -0.3(5) . . . . ?
C23 C24 C25 C21 0.1(5) . . . 2_566 ?
O5 S2 C26 C27 116.2(5) . . . . ?
O6 S2 C26 C27 -123.6(5) . . . . ?
O4 S2 C26 C27 -3.5(5) . . . . ?
O5 S2 C26 C31 -63.1(5) . . . . ?
O6 S2 C26 C31 57.1(5) . . . . ?
O4 S2 C26 C31 177.2(4) . . . . ?
O5 S2 C26 C30 -62.9(8) . . . 2_655 ?
O6 S2 C26 C30 57.3(8) . . . 2_655 ?
O4 S2 C26 C30 177.4(7) . . . 2_655 ?
C31 C26 C27 C28 0.0 . . . . ?
C30 C26 C27 C28 -0.2(8) 2_655 . . . ?
S2 C26 C27 C28 -179.4(4) . . . . ?
C26 C27 C28 C29 0.0 . . . . ?
C27 C28 C29 C30 0.0 . . . . ?
C28 C29 C30 C31 0.0 . . . . ?
C28 C29 C30 C26 179.8(8) . . . 2_655 ?
C28 C29 C30 C30 0.2(8) . . . 2_655 ?
C29 C30 C31 C30 110(100) . . . 2_655 ?
C26 C30 C31 C30 -70(100) 2_655 . . 2_655 ?
C29 C30 C31 C26 0.0 . . . . ?
C26 C30 C31 C26 -179.8(8) 2_655 . . . ?
C30 C30 C31 C26 -110(100) 2_655 . . . ?
C27 C26 C31 C30 -110(100) . . . 2_655 ?
S2 C26 C31 C30 69(100) . . . 2_655 ?
C27 C26 C31 C30 0.0 . . . . ?
C30 C26 C31 C30 110(100) 2_655 . . . ?
S2 C26 C31 C30 179.3(4) . . . . ?
O6' S2' C26' C27' 5.5(6) . . . . ?
O4' S2' C26' C27' 125.3(7) . . . . ?
O5' S2' C26' C27' -115.3(7) . . . . ?
O6' S2' C26' C31' -175.8(6) . . . . ?
O4' S2' C26' C31' -56.1(7) . . . . ?
O5' S2' C26' C31' 63.4(7) . . . . ?
O6' S2' C26' C30' -175.1(9) . . . 2_655 ?
O4' S2' C26' C30' -55.4(11) . . . 2_655 ?
O5' S2' C26' C30' 64.1(11) . . . 2_655 ?
C31' C26' C27' C28' 0.0 . . . . ?
C30' C26' C27' C28' -0.7(11) 2_655 . . . ?
S2' C26' C27' C28' 178.7(5) . . . . ?
C26' C27' C28' C29' 0.0 . . . . ?
C27' C28' C29' C30' 0.0 . . . . ?
C28' C29' C30' C31' 0.0 . . . . ?
C28' C29' C30' C30' 0.7(11) . . . 2_655 ?
C28' C29' C30' C26' 179.3(11) . . . 2_655 ?
C29' C30' C31' C30' 94(17) . . . 2_655 ?
C26' C30' C31' C30' -86(16) 2_655 . . 2_655 ?
C29' C30' C31' C26' 0.0 . . . . ?
C30' C30' C31' C26' -94(17) 2_655 . . . ?
C26' C30' C31' C26' -179.3(11) 2_655 . . . ?
C27' C26' C31' C30' -93(9) . . . 2_655 ?
S2' C26' C31' C30' 88(9) . . . 2_655 ?
C27' C26' C31' C30' 0.0 . . . . ?
C30' C26' C31' C30' 93(9) 2_655 . . . ?
S2' C26' C31' C30' -178.6(5) . . . . ?
